data_1570172
loop_
_publ_author_name
'Zhang, Zhi-Mao'
'Zhang, Junliang'
'Cai, Quan'

_publ_section_title
;
 Enantioselective and collective total synthesis of pentacyclic
 19-<i>nor</i>-clerodanes.
;
_journal_issue 44
_journal_name_full 'Chemical science'
_journal_page_first 12598
_journal_page_last 12605
_journal_paper_doi 10.1039/d3sc04335e
_journal_volume 14
_journal_year 2023
_chemical_absolute_configuration unk
_chemical_formula_moiety 'C19 H18 O6'
_chemical_formula_sum 'C19 H18 O6'
_chemical_formula_weight 342.33
_space_group_crystal_system orthorhombic
_space_group_IT_number 19
_space_group_name_Hall 'P 2ac 2ab'
_space_group_name_H-M_alt 'P 21 21 21'
_atom_sites_solution_hydrogens geom
_atom_sites_solution_primary dual
_audit_creation_date 2023-06-26
_audit_creation_method
;
Olex2 1.5
(compiled 2023.03.06 svn.rbb2c1857 for OlexSys, GUI svn.r6748)
;
_audit_update_record
;
2023-06-26 deposited with the CCDC.	2023-10-23 downloaded from the CCDC.
;
_cell_angle_alpha 90
_cell_angle_beta 90
_cell_angle_gamma 90
_cell_formula_units_Z 4
_cell_length_a 6.95740(10)
_cell_length_b 10.4076(2)
_cell_length_c 22.6105(4)
_cell_measurement_reflns_used 12236
_cell_measurement_temperature 173.00(10)
_cell_measurement_theta_max 73.9970
_cell_measurement_theta_min 4.6620
_cell_volume 1637.22(5)
_computing_cell_refinement 'CrysAlisPro 1.171.39.32a (Rigaku OD, 2017)'
_computing_data_collection 'CrysAlisPro 1.171.39.32a (Rigaku OD, 2017)'
_computing_data_reduction 'CrysAlisPro 1.171.39.32a (Rigaku OD, 2017)'
_computing_molecular_graphics 'Olex2 1.5 (Dolomanov et al., 2009)'
_computing_publication_material 'Olex2 1.5 (Dolomanov et al., 2009)'
_computing_structure_refinement 'SHELXL 2018/3 (Sheldrick, 2015)'
_computing_structure_solution 'SHELXT 2014/5 (Sheldrick, 2014)'
_diffrn_ambient_environment N~2~
_diffrn_ambient_temperature 173.00(10)
_diffrn_detector 'CCD plate'
_diffrn_measured_fraction_theta_full 0.993
_diffrn_measured_fraction_theta_max 0.993
_diffrn_measurement_details
;
List of Runs (angles in degrees, time in seconds):

  # Type    Start    End  Width  t~exp~   \w     \q     \k     \f   Frames
#--------------------------------------------------------------------------
  1  \w     27.00  82.00   1.00    1.00    --    0.00  82.00 -90.00   55
  2  \w    -88.00 -45.00   1.00    1.00    --    0.00 -37.00 -30.00   43
  3  \w    -81.00 -27.00   1.00    1.00    --    0.00 -19.00-150.00   54
  4  \w    -32.00  15.00   1.00    1.00    --    0.00  82.00 -90.00   47
  5  \w    -88.00  30.00   1.00    1.00    --    0.00 -82.00-150.00  118
  6  \w    -13.00  15.00   1.00    1.00    --    0.00  37.00 -90.00   28
  7  \w     47.00  88.00   1.00    1.00    --    0.00  57.00  30.00   41
  8  \w     -9.00  22.00   1.00    1.00    --    0.00 -19.00-150.00   31
  9  \w     54.00  80.00   1.00    1.00    --    0.00  37.00 -90.00   26
 10  \w    -23.00  11.00   1.00    1.00    --    0.00  57.00  60.00   34
 11  \w     -7.00  19.00   1.00    1.00    --    0.00 -37.00 -30.00   26
 12  \w    -15.00  11.00   1.00    1.00    --    0.00  57.00  30.00   26
 13  \w    -53.00  11.00   1.00    1.00    --    0.00 -77.00  90.00   64
 14  \w    -88.00 -63.00   1.00    1.00    --    0.00 -77.00  90.00   25
 15  \w     28.00  73.00   1.00    1.00    --    0.00  57.00  60.00   45
 16  \w     35.00 127.00   1.00    1.00    --   95.80 -82.00-180.00   92
 17  \w    104.00 185.00   1.00    1.00    --   95.80  66.00 163.34   81
 18  \w     66.00 102.00   1.00    1.00    --   95.80  75.00-153.15   36
 19  \w     69.00  95.00   1.00    1.00    --   95.80  66.00 163.34   26
 20  \w    123.00 184.00   1.00    1.00    --   95.80  75.00  49.33   61
 21  \w    119.00 183.00   1.00    1.00    --   95.80  82.00 108.69   64
 22  \w     67.00 115.00   1.00    1.00    --   95.80  72.00  88.60   48
 23  \w      7.00 125.00   1.00    1.00    --   95.80 -82.00 -60.00  118
 24  \w     75.00 107.00   1.00    1.00    --   95.80  45.00 -30.00   32
 25  \w     75.00 148.00   1.00    1.00    --   95.80  45.00  60.00   73
 26  \w      6.00 100.00   1.00    1.00    --   95.80 -61.00-180.00   94
 27  \w     72.00  98.00   1.00    1.00    --   95.80  61.00 120.00   26
 28  \w     65.00 108.00   1.00    1.00    --   95.80  77.00  60.00   43
 29  \w     74.00 146.00   1.00    1.00    --   95.80  61.00 -30.00   72
 30  \w     65.00  91.00   1.00    1.00    --   95.80  77.00-120.00   26
 31  \w     63.00  89.00   1.00    1.00    --   95.80  82.00-180.00   26
 32  \w     76.00 105.00   1.00    1.00    --   95.80  45.00  30.00   29
 33  \w     66.00  93.00   1.00    1.00    --   95.80  75.00  49.33   27
 34  \w     63.00  89.00   1.00    1.00    --   95.80  82.00  30.00   26
 35  \w      6.00 113.00   1.00    1.00    --   95.80 -82.00  90.00  107
 36  \w     65.00  91.00   1.00    1.00    --   95.80  76.00  -1.15   26
 37  \w     63.00  89.00   1.00    1.00    --   95.80  82.00 108.69   26
 38  \w     65.00  91.00   1.00    1.00    --   95.80  77.00-150.00   26
 39  \w     66.00  92.00   1.00    1.00    --   95.80  77.00  90.00   26
 40  \w     64.00  96.00   1.00    1.00    --   95.80  82.00   0.00   32
 41  \w     65.00  91.00   1.00    1.00    --   95.80  77.00-180.00   26
 42  \w     75.00 179.00   1.00    1.00    --   95.80  45.00 -60.00  104
 43  \w     65.00  90.00   1.00    1.00    --   95.80  77.00 -60.00   25
 44  \w    111.00 178.00   1.00    1.00    --   95.80  45.00  30.00   67
 45  \w     78.00 175.00   1.00    1.00    --   95.80  45.00 150.00   97
 46  \w     63.00  89.00   1.00    1.00    --   95.80  82.00 -90.00   26
 47  \w     63.00  88.00   1.00    1.00    --   95.80  82.00 -60.00   25
 48  \w     76.00 121.00   1.00    1.00    --   95.80  45.00 -90.00   45
 49  \w     63.00 102.00   1.00    1.00    --   95.80  82.00-150.00   39
 50  \w    110.00 147.00   1.00    1.00    --   95.80  45.00 -30.00   37
 51  \w     65.00  91.00   1.00    1.00    --   95.80  77.00 -30.00   26
 52  \w     41.00 124.00   1.00    1.00    --   95.80 -82.00   0.00   83
 53  \w     65.00  91.00   1.00    1.00    --   95.80  82.00 -30.00   26
 54  \w     66.00  92.00   1.00    1.00    --   95.80  74.00  32.22   26
 55  \w      9.00  82.00   1.00    1.00    --   95.80 -61.00  90.00   73
 56  \w     76.00 122.00   1.00    1.00    --   95.80  30.00 -90.00   46
 57  \w    131.00 185.00   1.00    1.00    --   95.80  61.00-180.00   54
 58  \w    134.00 159.00   1.00    1.00    --   95.80  82.00-120.00   25
 59  \w     64.00  90.00   1.00    1.00    --   95.80  82.00  60.00   26
 60  \w     72.00  98.00   1.00    1.00    --   95.80  61.00-180.00   26
 61  \w     71.00  96.00   1.00    1.00    --   95.80  61.00 150.00   25
 62  \w     63.00  89.00   1.00    1.00    --   95.80  82.00-120.00   26
 63  \w     73.00  99.00   1.00    1.00    --   95.80  52.00 171.84   26
 64  \w    160.00 185.00   1.00    1.00    --   95.80  72.00  88.60   25
 65  \w    128.00 153.00   1.00    1.00    --   95.80  59.00 -69.76   25
 66  \w     71.00  97.00   1.00    1.00    --   95.80  59.00 -69.76   26
;
_diffrn_measurement_device 'four-circle diffractometer'
_diffrn_measurement_device_type 'XtaLAB AFC12 (RINC): Kappa dual home/near'
_diffrn_measurement_method '\w scans'
_diffrn_orient_matrix_type 'CrysAlisPro convention (1999,Acta A55,543-557)'
_diffrn_orient_matrix_UB_11 0.1031133000
_diffrn_orient_matrix_UB_12 -0.1069804000
_diffrn_orient_matrix_UB_13 -0.0347969000
_diffrn_orient_matrix_UB_21 0.0487254000
_diffrn_orient_matrix_UB_22 -0.0686978000
_diffrn_orient_matrix_UB_23 0.0584559000
_diffrn_orient_matrix_UB_31 -0.1898724000
_diffrn_orient_matrix_UB_32 -0.0756989000
_diffrn_orient_matrix_UB_33 -0.0038960000
_diffrn_radiation_monochromator graphite
_diffrn_radiation_probe x-ray
_diffrn_radiation_type 'Cu K\a'
_diffrn_radiation_wavelength 1.54184
_diffrn_reflns_av_R_equivalents 0.0960
_diffrn_reflns_av_unetI/netI 0.0380
_diffrn_reflns_Laue_measured_fraction_full 0.993
_diffrn_reflns_Laue_measured_fraction_max 0.993
_diffrn_reflns_limit_h_max 8
_diffrn_reflns_limit_h_min -8
_diffrn_reflns_limit_k_max 12
_diffrn_reflns_limit_k_min -12
_diffrn_reflns_limit_l_max 27
_diffrn_reflns_limit_l_min -27
_diffrn_reflns_number 34313
_diffrn_reflns_point_group_measured_fraction_full 0.995
_diffrn_reflns_point_group_measured_fraction_max 0.995
_diffrn_reflns_theta_full 67.072
_diffrn_reflns_theta_max 67.072
_diffrn_reflns_theta_min 3.910
_diffrn_source 'fine-focus sealed X-ray tube'
_diffrn_source_type 'Enhance (Cu) X-ray Source'
_exptl_absorpt_coefficient_mu 0.866
_exptl_absorpt_correction_T_max 1.00000
_exptl_absorpt_correction_T_min 0.34222
_exptl_absorpt_correction_type multi-scan
_exptl_absorpt_process_details
;
CrysAlisPro 1.171.39.32a (Rigaku Oxford Diffraction, 2017)
Empirical absorption correction using spherical harmonics,
 implemented in SCALE3 ABSPACK scaling algorithm.
;
_exptl_crystal_colour 'clear light colourless'
_exptl_crystal_colour_lustre clear
_exptl_crystal_colour_modifier light
_exptl_crystal_colour_primary colourless
_exptl_crystal_density_diffrn 1.389
_exptl_crystal_description plate
_exptl_crystal_F_000 720
_exptl_crystal_size_max 0.36
_exptl_crystal_size_mid 0.28
_exptl_crystal_size_min 0.04
_refine_diff_density_max 0.119
_refine_diff_density_min -0.136
_refine_diff_density_rms 0.031
_refine_ls_abs_structure_details
;
 Flack x determined using 1100 quotients [(I+)-(I-)]/[(I+)+(I-)]
 (Parsons, Flack and Wagner, Acta Cryst. B69 (2013) 249-259).
;
_refine_ls_abs_structure_Flack -0.15(14)
_refine_ls_extinction_method none
_refine_ls_goodness_of_fit_ref 1.063
_refine_ls_hydrogen_treatment constr
_refine_ls_matrix_type full
_refine_ls_number_parameters 227
_refine_ls_number_reflns 2912
_refine_ls_number_restraints 0
_refine_ls_restrained_S_all 1.063
_refine_ls_R_factor_all 0.0353
_refine_ls_R_factor_gt 0.0330
_refine_ls_shift/su_max 0.000
_refine_ls_shift/su_mean 0.000
_refine_ls_structure_factor_coef Fsqd
_refine_ls_weighting_details 'w=1/[\s^2^(Fo^2^)+(0.0421P)^2^+0.1848P] where P=(Fo^2^+2Fc^2^)/3'
_refine_ls_weighting_scheme calc
_refine_ls_wR_factor_gt 0.0835
_refine_ls_wR_factor_ref 0.0847
_reflns_Friedel_coverage 0.712
_reflns_Friedel_fraction_full 0.998
_reflns_Friedel_fraction_max 0.998
_reflns_number_gt 2765
_reflns_number_total 2912
_reflns_threshold_expression 'I > 2\s(I)'
_cod_data_source_file d3sc04335e2.cif
_cod_data_source_block exp_2245
_cod_depositor_comments 'Adding full bibliography for 1570171--1570173.cif.'
_cod_database_code 1570172
_shelx_shelxl_version_number 2018/3
_shelx_space_group_comment
;
The symmetry employed for this shelxl refinement is uniquely defined
by the following loop, which should always be used as a source of
symmetry information in preference to the above space-group names.
They are only intended as comments.
;
_shelx_estimated_absorpt_t_max 0.966
_shelx_estimated_absorpt_t_min 0.746
_reflns_odcompleteness_completeness 99.94
_reflns_odcompleteness_iscentric 1
_reflns_odcompleteness_theta 66.97
_olex2_refinement_description
;
1. Fixed Uiso
 At 1.2 times of:
  All C(H) groups, All C(H,H) groups
 At 1.5 times of:
  All C(H,H,H) groups
2.a Ternary CH refined with riding coordinates:
 C5(H5), C9(H9), C11(H11), C15(H15)
2.b Secondary CH2 refined with riding coordinates:
 C6(H6A,H6B), C10(H10A,H10B), C16(H16A,H16B), C18(H18A,H18B)
2.c Aromatic/amide H refined with riding coordinates:
 C1(H1), C2(H2), C4(H4)
2.d Idealised Me refined as rotating group:
 C19(H19A,H19B,H19C)
;
_olex2_submission_special_instructions 'No special instructions were received'
_oxdiff_exptl_absorpt_empirical_details
;
Empirical correction (ABSPACK) includes:
- Absorption correction using spherical harmonics
- Frame scaling
;
_oxdiff_exptl_absorpt_empirical_full_max 2.143
_oxdiff_exptl_absorpt_empirical_full_min 0.385

loop_
_space_group_symop_operation_xyz
'x, y, z'
'-x+1/2, -y, z+1/2'
'-x, y+1/2, -z+1/2'
'x+1/2, -y+1/2, -z'

loop_
_atom_site_label
_atom_site_type_symbol
_atom_site_fract_x
_atom_site_fract_y
_atom_site_fract_z
_atom_site_U_iso_or_equiv
_atom_site_adp_type
_atom_site_occupancy
_atom_site_site_symmetry_order
_atom_site_calc_flag
_atom_site_refinement_flags_posn
_atom_site_refinement_flags_adp
_atom_site_refinement_flags_occupancy
_atom_site_disorder_assembly
_atom_site_disorder_group
O1 O 0.8794(4) 0.6175(2) 0.55496(8) 0.0555(6) Uani 1 1 d . . . . .
O2 O 0.6376(2) 0.43221(17) 0.39800(7) 0.0376(4) Uani 1 1 d . . . . .
O3 O 0.5083(2) 0.28604(16) 0.33874(7) 0.0373(4) Uani 1 1 d . . . . .
O4 O -0.0316(2) 0.26865(17) 0.24471(7) 0.0380(4) Uani 1 1 d . . . . .
O5 O 0.0914(3) 0.23447(19) 0.15411(8) 0.0480(5) Uani 1 1 d . . . . .
O6 O 0.6934(3) 0.51676(19) 0.22195(8) 0.0456(5) Uani 1 1 d . . . . .
C1 C 0.7277(5) 0.5533(3) 0.57847(13) 0.0565(8) Uani 1 1 d . . . . .
H1 H 0.714493 0.532809 0.619209 0.068 Uiso 1 1 calc R U . . .
C2 C 0.5991(5) 0.5227(3) 0.53670(12) 0.0501(7) Uani 1 1 d . . . . .
H2 H 0.481527 0.477789 0.542188 0.060 Uiso 1 1 calc R U . . .
C3 C 0.6738(4) 0.5710(2) 0.48234(11) 0.0373(6) Uani 1 1 d . . . . .
C4 C 0.8417(5) 0.6279(3) 0.49599(12) 0.0479(7) Uani 1 1 d . . . . .
H4 H 0.923121 0.669638 0.468263 0.058 Uiso 1 1 calc R U . . .
C5 C 0.5924(4) 0.5605(2) 0.42159(10) 0.0341(5) Uani 1 1 d . . . . .
H5 H 0.653938 0.626836 0.395808 0.041 Uiso 1 1 calc R U . . .
C6 C 0.3739(3) 0.5719(2) 0.41608(10) 0.0307(5) Uani 1 1 d . . . . .
H6A H 0.337830 0.658060 0.401224 0.037 Uiso 1 1 calc R U . . .
H6B H 0.311844 0.558306 0.454980 0.037 Uiso 1 1 calc R U . . .
C7 C 0.4905(3) 0.3836(2) 0.36668(9) 0.0285(5) Uani 1 1 d . . . . .
C8 C 0.3115(3) 0.4674(2) 0.37212(9) 0.0258(5) Uani 1 1 d . . . . .
C9 C 0.1355(3) 0.3884(2) 0.39489(9) 0.0318(5) Uani 1 1 d . . . . .
H9 H 0.029033 0.450991 0.402171 0.038 Uiso 1 1 calc R U . . .
C10 C 0.0601(3) 0.2892(2) 0.35018(10) 0.0343(5) Uani 1 1 d . . . . .
H10A H 0.161117 0.224670 0.341864 0.041 Uiso 1 1 calc R U . . .
H10B H -0.052639 0.243967 0.366931 0.041 Uiso 1 1 calc R U . . .
C11 C 0.0033(3) 0.3568(2) 0.29330(9) 0.0321(5) Uani 1 1 d . . . . .
H11 H -0.112272 0.411941 0.300109 0.039 Uiso 1 1 calc R U . . .
C12 C 0.0922(4) 0.2951(3) 0.19999(10) 0.0357(5) Uani 1 1 d . . . . .
C13 C 0.2185(3) 0.4008(2) 0.21814(10) 0.0319(5) Uani 1 1 d . . . . .
C14 C 0.1656(3) 0.4358(2) 0.27245(9) 0.0290(5) Uani 1 1 d . . . . .
C15 C 0.2615(3) 0.5303(2) 0.31126(10) 0.0285(5) Uani 1 1 d . . . . .
H15 H 0.164673 0.599022 0.319586 0.034 Uiso 1 1 calc R U . . .
C16 C 0.4294(4) 0.5960(2) 0.27800(10) 0.0337(5) Uani 1 1 d . . . . .
H16A H 0.381781 0.677966 0.261345 0.040 Uiso 1 1 calc R U . . .
H16B H 0.530644 0.617314 0.307172 0.040 Uiso 1 1 calc R U . . .
C17 C 0.5207(4) 0.5196(2) 0.22852(10) 0.0324(5) Uani 1 1 d . . . . .
C18 C 0.3878(4) 0.4528(3) 0.18571(10) 0.0387(6) Uani 1 1 d . . . . .
H18A H 0.344319 0.514301 0.155107 0.046 Uiso 1 1 calc R U . . .
H18B H 0.456945 0.381840 0.165779 0.046 Uiso 1 1 calc R U . . .
C19 C 0.1752(5) 0.3205(3) 0.45349(11) 0.0491(8) Uani 1 1 d . . . . .
H19A H 0.280968 0.259299 0.448325 0.074 Uiso 1 1 calc R U . . .
H19B H 0.059596 0.274423 0.466244 0.074 Uiso 1 1 calc R U . . .
H19C H 0.210634 0.384162 0.483508 0.074 Uiso 1 1 calc R U . . .

loop_
_atom_site_aniso_label
_atom_site_aniso_U_11
_atom_site_aniso_U_22
_atom_site_aniso_U_33
_atom_site_aniso_U_23
_atom_site_aniso_U_13
_atom_site_aniso_U_12
O1 0.0639(15) 0.0515(11) 0.0511(11) -0.0129(9) -0.0263(10) -0.0032(11)
O2 0.0258(8) 0.0474(10) 0.0397(9) -0.0146(8) -0.0049(7) 0.0055(8)
O3 0.0358(9) 0.0349(8) 0.0411(9) -0.0121(7) -0.0003(8) 0.0068(8)
O4 0.0286(9) 0.0505(10) 0.0348(9) -0.0106(8) 0.0010(7) -0.0089(8)
O5 0.0472(11) 0.0597(12) 0.0373(9) -0.0160(9) 0.0021(8) -0.0127(10)
O6 0.0336(10) 0.0634(12) 0.0397(10) 0.0064(9) 0.0041(8) -0.0014(9)
C1 0.079(2) 0.0511(16) 0.0396(15) 0.0003(13) -0.0238(15) 0.0017(17)
C2 0.0575(18) 0.0528(16) 0.0400(14) 0.0057(12) -0.0123(13) -0.0072(15)
C3 0.0408(14) 0.0336(12) 0.0374(13) -0.0074(10) -0.0090(11) 0.0046(11)
C4 0.0506(17) 0.0499(16) 0.0434(15) -0.0134(13) -0.0140(13) -0.0007(14)
C5 0.0346(13) 0.0352(12) 0.0326(12) -0.0056(10) -0.0003(10) -0.0017(11)
C6 0.0328(13) 0.0320(11) 0.0273(11) -0.0058(9) -0.0001(10) 0.0025(10)
C7 0.0267(12) 0.0337(11) 0.0250(10) 0.0000(9) -0.0002(9) -0.0001(10)
C8 0.0249(11) 0.0284(11) 0.0243(10) -0.0020(8) 0.0010(9) 0.0029(9)
C9 0.0281(12) 0.0393(12) 0.0280(11) -0.0014(10) 0.0043(9) 0.0001(10)
C10 0.0285(12) 0.0394(12) 0.0350(12) -0.0009(10) 0.0032(9) -0.0066(11)
C11 0.0228(12) 0.0434(13) 0.0303(11) -0.0073(9) 0.0011(10) -0.0010(11)
C12 0.0306(12) 0.0435(13) 0.0330(12) -0.0070(11) -0.0019(10) -0.0018(11)
C13 0.0284(12) 0.0402(13) 0.0272(11) -0.0032(10) -0.0014(9) 0.0017(10)
C14 0.0241(11) 0.0341(12) 0.0289(11) -0.0007(9) -0.0010(9) 0.0051(10)
C15 0.0282(12) 0.0298(11) 0.0274(11) -0.0006(9) -0.0012(9) 0.0027(10)
C16 0.0384(14) 0.0339(12) 0.0288(11) 0.0011(10) -0.0008(10) -0.0039(10)
C17 0.0332(13) 0.0351(11) 0.0288(11) 0.0095(9) 0.0027(10) -0.0018(10)
C18 0.0422(14) 0.0472(14) 0.0268(11) -0.0033(10) 0.0039(11) -0.0060(12)
C19 0.0577(19) 0.0593(18) 0.0302(13) 0.0068(12) 0.0027(12) -0.0178(15)

loop_
_atom_type_symbol
_atom_type_description
_atom_type_scat_dispersion_real
_atom_type_scat_dispersion_imag
_atom_type_scat_source
C C 0.0181 0.0091 'International Tables Vol C Tables 4.2.6.8 and 6.1.1.4'
H H 0.0000 0.0000 'International Tables Vol C Tables 4.2.6.8 and 6.1.1.4'
O O 0.0492 0.0322 'International Tables Vol C Tables 4.2.6.8 and 6.1.1.4'

loop_
_geom_angle_atom_site_label_1
_geom_angle_atom_site_label_2
_geom_angle_atom_site_label_3
_geom_angle
_geom_angle_site_symmetry_1
_geom_angle_site_symmetry_3
_geom_angle_publ_flag
C1 O1 C4 105.8(2) . . ?
C7 O2 C5 111.70(18) . . ?
C12 O4 C11 109.25(17) . . ?
O1 C1 H1 124.4 . . ?
C2 C1 O1 111.1(3) . . ?
C2 C1 H1 124.4 . . ?
C1 C2 H2 126.9 . . ?
C1 C2 C3 106.3(3) . . ?
C3 C2 H2 126.9 . . ?
C2 C3 C5 129.0(2) . . ?
C4 C3 C2 105.9(2) . . ?
C4 C3 C5 125.0(3) . . ?
O1 C4 H4 124.6 . . ?
C3 C4 O1 110.9(3) . . ?
C3 C4 H4 124.6 . . ?
O2 C5 C3 108.7(2) . . ?
O2 C5 H5 108.9 . . ?
O2 C5 C6 104.67(19) . . ?
C3 C5 H5 108.9 . . ?
C3 C5 C6 116.5(2) . . ?
C6 C5 H5 108.9 . . ?
C5 C6 H6A 110.5 . . ?
C5 C6 H6B 110.5 . . ?
C5 C6 C8 106.16(19) . . ?
H6A C6 H6B 108.7 . . ?
C8 C6 H6A 110.5 . . ?
C8 C6 H6B 110.5 . . ?
O2 C7 C8 111.39(18) . . ?
O3 C7 O2 121.1(2) . . ?
O3 C7 C8 127.5(2) . . ?
C6 C8 C9 112.38(18) . . ?
C6 C8 C15 109.60(18) . . ?
C7 C8 C6 103.07(18) . . ?
C7 C8 C9 111.50(18) . . ?
C7 C8 C15 110.52(17) . . ?
C9 C8 C15 109.62(18) . . ?
C8 C9 H9 107.0 . . ?
C10 C9 C8 113.84(17) . . ?
C10 C9 H9 107.0 . . ?
C19 C9 C8 112.8(2) . . ?
C19 C9 H9 107.0 . . ?
C19 C9 C10 108.7(2) . . ?
C9 C10 H10A 109.8 . . ?
C9 C10 H10B 109.8 . . ?
H10A C10 H10B 108.2 . . ?
C11 C10 C9 109.5(2) . . ?
C11 C10 H10A 109.8 . . ?
C11 C10 H10B 109.8 . . ?
O4 C11 C10 113.08(19) . . ?
O4 C11 H11 110.2 . . ?
O4 C11 C14 103.80(17) . . ?
C10 C11 H11 110.2 . . ?
C14 C11 C10 109.26(19) . . ?
C14 C11 H11 110.2 . . ?
O4 C12 C13 108.91(19) . . ?
O5 C12 O4 121.9(2) . . ?
O5 C12 C13 129.2(2) . . ?
C12 C13 C18 127.5(2) . . ?
C14 C13 C12 107.3(2) . . ?
C14 C13 C18 124.9(2) . . ?
C11 C14 C15 121.82(19) . . ?
C13 C14 C11 110.7(2) . . ?
C13 C14 C15 127.2(2) . . ?
C8 C15 H15 106.5 . . ?
C14 C15 C8 110.13(18) . . ?
C14 C15 H15 106.5 . . ?
C14 C15 C16 110.24(18) . . ?
C16 C15 C8 116.37(19) . . ?
C16 C15 H15 106.5 . . ?
C15 C16 H16A 108.2 . . ?
C15 C16 H16B 108.2 . . ?
H16A C16 H16B 107.3 . . ?
C17 C16 C15 116.36(19) . . ?
C17 C16 H16A 108.2 . . ?
C17 C16 H16B 108.2 . . ?
O6 C17 C16 121.3(2) . . ?
O6 C17 C18 121.2(2) . . ?
C18 C17 C16 117.4(2) . . ?
C13 C18 C17 109.66(19) . . ?
C13 C18 H18A 109.7 . . ?
C13 C18 H18B 109.7 . . ?
C17 C18 H18A 109.7 . . ?
C17 C18 H18B 109.7 . . ?
H18A C18 H18B 108.2 . . ?
C9 C19 H19A 109.5 . . ?
C9 C19 H19B 109.5 . . ?
C9 C19 H19C 109.5 . . ?
H19A C19 H19B 109.5 . . ?
H19A C19 H19C 109.5 . . ?
H19B C19 H19C 109.5 . . ?

loop_
_geom_bond_atom_site_label_1
_geom_bond_atom_site_label_2
_geom_bond_distance
_geom_bond_site_symmetry_2
_geom_bond_publ_flag
O1 C1 1.357(4) . ?
O1 C4 1.363(3) . ?
O2 C5 1.471(3) . ?
O2 C7 1.343(3) . ?
O3 C7 1.203(3) . ?
O4 C11 1.452(3) . ?
O4 C12 1.356(3) . ?
O5 C12 1.214(3) . ?
O6 C17 1.212(3) . ?
C1 H1 0.9500 . ?
C1 C2 1.340(4) . ?
C2 H2 0.9500 . ?
C2 C3 1.426(4) . ?
C3 C4 1.346(4) . ?
C3 C5 1.490(3) . ?
C4 H4 0.9500 . ?
C5 H5 1.0000 . ?
C5 C6 1.530(3) . ?
C6 H6A 0.9900 . ?
C6 H6B 0.9900 . ?
C6 C8 1.536(3) . ?
C7 C8 1.525(3) . ?
C8 C9 1.562(3) . ?
C8 C15 1.563(3) . ?
C9 H9 1.0000 . ?
C9 C10 1.538(3) . ?
C9 C19 1.527(3) . ?
C10 H10A 0.9900 . ?
C10 H10B 0.9900 . ?
C10 C11 1.518(3) . ?
C11 H11 1.0000 . ?
C11 C14 1.475(3) . ?
C12 C13 1.466(3) . ?
C13 C14 1.333(3) . ?
C13 C18 1.489(3) . ?
C14 C15 1.477(3) . ?
C15 H15 1.0000 . ?
C15 C16 1.549(3) . ?
C16 H16A 0.9900 . ?
C16 H16B 0.9900 . ?
C16 C17 1.512(3) . ?
C17 C18 1.508(3) . ?
C18 H18A 0.9900 . ?
C18 H18B 0.9900 . ?
C19 H19A 0.9800 . ?
C19 H19B 0.9800 . ?
C19 H19C 0.9800 . ?

loop_
_geom_torsion_atom_site_label_1
_geom_torsion_atom_site_label_2
_geom_torsion_atom_site_label_3
_geom_torsion_atom_site_label_4
_geom_torsion
_geom_torsion_site_symmetry_1
_geom_torsion_site_symmetry_2
_geom_torsion_site_symmetry_3
_geom_torsion_site_symmetry_4
_geom_torsion_publ_flag
O1 C1 C2 C3 -0.1(4) . . . . ?
O2 C5 C6 C8 -17.3(2) . . . . ?
O2 C7 C8 C6 -3.5(2) . . . . ?
O2 C7 C8 C9 -124.27(19) . . . . ?
O2 C7 C8 C15 113.5(2) . . . . ?
O3 C7 C8 C6 176.7(2) . . . . ?
O3 C7 C8 C9 55.9(3) . . . . ?
O3 C7 C8 C15 -66.3(3) . . . . ?
O4 C11 C14 C13 0.9(3) . . . . ?
O4 C11 C14 C15 -173.60(19) . . . . ?
O4 C12 C13 C14 -0.9(3) . . . . ?
O4 C12 C13 C18 173.4(2) . . . . ?
O5 C12 C13 C14 -179.4(3) . . . . ?
O5 C12 C13 C18 -5.1(5) . . . . ?
O6 C17 C18 C13 145.3(2) . . . . ?
C1 O1 C4 C3 -0.8(3) . . . . ?
C1 C2 C3 C4 -0.4(3) . . . . ?
C1 C2 C3 C5 178.0(3) . . . . ?
C2 C3 C4 O1 0.7(3) . . . . ?
C2 C3 C5 O2 -79.7(3) . . . . ?
C2 C3 C5 C6 38.1(4) . . . . ?
C3 C5 C6 C8 -137.3(2) . . . . ?
C4 O1 C1 C2 0.5(3) . . . . ?
C4 C3 C5 O2 98.4(3) . . . . ?
C4 C3 C5 C6 -143.8(3) . . . . ?
C5 O2 C7 O3 171.9(2) . . . . ?
C5 O2 C7 C8 -7.9(2) . . . . ?
C5 C3 C4 O1 -177.7(2) . . . . ?
C5 C6 C8 C7 12.8(2) . . . . ?
C5 C6 C8 C9 133.0(2) . . . . ?
C5 C6 C8 C15 -104.9(2) . . . . ?
C6 C8 C9 C10 175.9(2) . . . . ?
C6 C8 C9 C19 -59.5(3) . . . . ?
C6 C8 C15 C14 -168.92(18) . . . . ?
C6 C8 C15 C16 64.7(2) . . . . ?
C7 O2 C5 C3 141.1(2) . . . . ?
C7 O2 C5 C6 15.9(2) . . . . ?
C7 C8 C9 C10 -68.9(2) . . . . ?
C7 C8 C9 C19 55.6(3) . . . . ?
C7 C8 C15 C14 78.1(2) . . . . ?
C7 C8 C15 C16 -48.2(2) . . . . ?
C8 C9 C10 C11 -58.2(2) . . . . ?
C8 C15 C16 C17 100.0(2) . . . . ?
C9 C8 C15 C14 -45.1(2) . . . . ?
C9 C8 C15 C16 -171.50(19) . . . . ?
C9 C10 C11 O4 167.99(18) . . . . ?
C9 C10 C11 C14 52.9(2) . . . . ?
C10 C11 C14 C13 121.8(2) . . . . ?
C10 C11 C14 C15 -52.7(3) . . . . ?
C11 O4 C12 O5 -179.9(2) . . . . ?
C11 O4 C12 C13 1.5(3) . . . . ?
C11 C14 C15 C8 48.8(3) . . . . ?
C11 C14 C15 C16 178.5(2) . . . . ?
C12 O4 C11 C10 -119.8(2) . . . . ?
C12 O4 C11 C14 -1.5(2) . . . . ?
C12 C13 C14 C11 -0.1(3) . . . . ?
C12 C13 C14 C15 174.1(2) . . . . ?
C12 C13 C18 C17 -157.0(2) . . . . ?
C13 C14 C15 C8 -124.8(2) . . . . ?
C13 C14 C15 C16 4.9(3) . . . . ?
C14 C13 C18 C17 16.4(3) . . . . ?
C14 C15 C16 C17 -26.3(3) . . . . ?
C15 C8 C9 C10 53.8(2) . . . . ?
C15 C8 C9 C19 178.3(2) . . . . ?
C15 C16 C17 O6 -137.8(2) . . . . ?
C15 C16 C17 C18 45.4(3) . . . . ?
C16 C17 C18 C13 -37.9(3) . . . . ?
C18 C13 C14 C11 -174.6(2) . . . . ?
C18 C13 C14 C15 -0.4(4) . . . . ?
C19 C9 C10 C11 175.1(2) . . . . ?
